data_2006315
loop_
_publ_author_name
'Haley, Martin J.'
'Wallwork, Stephen C.'
'Duffin, Bryan'
'Logan, Norman'
'Addison, C. Clifford'

_publ_section_title
;
 Hexa-\m-nitrato-\m~4~-oxo-tetraberyllium
;
_journal_issue 7
_journal_name_full 'Acta Crystallographica Section C'
_journal_page_first 829
_journal_page_last 830
_journal_paper_doi 10.1107/S010827019700303X
_journal_volume 53
_journal_year 1997
_chemical_formula_sum 'Be4 N6 O19'
_chemical_formula_weight 424.1
_space_group_IT_number 205
_symmetry_cell_setting cubic
_symmetry_space_group_name_Hall '-P 2ac 2ab 3'
_symmetry_space_group_name_H-M 'P a -3'
_cell_angle_alpha 90
_cell_angle_beta 90
_cell_angle_gamma 90
_cell_formula_units_Z 8
_cell_length_a 14.025(2)
_cell_length_b 14.025(2)
_cell_length_c 14.025(2)
_cell_measurement_reflns_used 12
_cell_measurement_temperature 293
_cell_measurement_theta_max 40
_cell_measurement_theta_min 20
_cell_volume 2758.7(7)
_computing_cell_refinement 'Hilger & Watts diffractometer software'
_computing_data_collection 'Hilger & Watts diffractometer software'
_computing_data_reduction 'MANTAP (King, 1973)'
_computing_molecular_graphics
;
CAMERON (Watkin, Prout & Pearce, 1996)
;
_computing_publication_material 'local programs'
_computing_structure_refinement
;
CRYSTALS (Watkin, Prout, Carruthers & Betteridge, 1996)
;
_computing_structure_solution 'MULTAN (Germain, Main & Woolfson, 1971)'
_diffrn_ambient_temperature 293
_diffrn_measurement_device 'Hilger & Watts 4-circle diffractometer'
_diffrn_measurement_method \w--2\q
_diffrn_radiation_type CuK\a
_diffrn_radiation_wavelength 1.54184
_diffrn_reflns_av_R_equivalents 'not recorded'
_diffrn_reflns_limit_h_max 17
_diffrn_reflns_limit_h_min 1
_diffrn_reflns_limit_k_max 12
_diffrn_reflns_limit_k_min 0
_diffrn_reflns_limit_l_max 11
_diffrn_reflns_limit_l_min 0
_diffrn_reflns_number 3183
_diffrn_reflns_theta_max 75.5
_diffrn_reflns_theta_min 5.4
_diffrn_standards_decay_% none
_diffrn_standards_interval_count 100
_diffrn_standards_number 3
_exptl_absorpt_coefficient_mu 2.01
_exptl_absorpt_correction_type none
_exptl_crystal_colour colourless
_exptl_crystal_density_diffrn 2.04
_exptl_crystal_density_meas 2.00(10)
_exptl_crystal_density_method
;
flotation in tetrabromoethane/tetrachloroethane
;
_exptl_crystal_description irregular
_exptl_crystal_F_000 1680
_exptl_crystal_size_max 0.3
_exptl_crystal_size_mid 0.3
_exptl_crystal_size_min 0.2
_refine_diff_density_max 0.28
_refine_diff_density_min -0.36
_refine_ls_extinction_method none
_refine_ls_goodness_of_fit_obs 1.076
_refine_ls_number_parameters 88
_refine_ls_number_reflns 748
_refine_ls_R_factor_obs .047
_refine_ls_shift/esd_max 0.00025
_refine_ls_structure_factor_coef F
_refine_ls_weighting_scheme
;
5-term Chebychev polynomial (Carruthers & Watkin, 1979)
 coefficients 0.944, -2.56, -0.324, -1.34, -0.145
;
_refine_ls_wR_factor_obs .025
_reflns_number_observed 748
_reflns_number_total 992
_reflns_observed_criterion I>3\s(I)
_cod_data_source_file jz1166.cif
_cod_data_source_block bbn
_cod_depositor_comments
;
 Adding the _atom_site_type_symbol data item and removing spaces from
 the _atom_type_symbol data values.

 Antanas Vaitkus,
 2018-03-23

The following automatic conversions were performed:
'_geom_bond_publ_flag' value 'Yes' changed to 'yes' according to
'/home/saulius/struct/CIF-dictionaries/cif_core.dic' dictionary named
'cif_core.dic' version 2.4.1 from 2010-06-29 (6 times).

Automatic conversion script
Id: cif_fix_enum 1527 2010-12-29 10:47:43Z saulius 

The following automatic conversions were performed:

'_geom_bond_publ_flag' value 'Yes' changed to 'yes' according to
/home/saulius/struct/CIF-dictionaries/cif_core.dic dictionary named
'cif_core.dic' version 2.4.1 from 2010-06-29 (6
times).

'_geom_angle_publ_flag' value 'Yes' changed to 'yes'
according to /home/saulius/struct/CIF-dictionaries/cif_core.dic
dictionary named 'cif_core.dic' version 2.4.1 from 2010-06-29 (14
times).

Automatic conversion script
Id: cif_fix_values 1715 2011-07-08 13:25:40Z adriana 
;
_cod_original_cell_volume 2759.0(10)
_cod_original_sg_symbol_H-M 'P a-3'
_cod_database_code 2006315

loop_
_symmetry_equiv_pos_as_xyz
'x, y, z'
'z, x, y'
'y, z, x'
'-x, -y, -z'
'-z, -x, -y'
'-y, -z, -x'
'1/2+x, 1/2-y, -z'
'1/2+z, 1/2-x, -y'
'1/2+y, 1/2-z, -x'
'1/2-x, 1/2+y, z'
'1/2-z, 1/2+x, y'
'1/2-y, 1/2+z, x'
'-x, 1/2+y, 1/2-z'
'-z, 1/2+x, 1/2-y'
'-y, 1/2+z, 1/2-x'
'x, 1/2-y, 1/2+z'
'z, 1/2-x, 1/2+y'
'y, 1/2-z, 1/2+x'
'1/2-x, -y, 1/2+z'
'1/2-z, -x, 1/2+y'
'1/2-y, -z, 1/2+x'
'1/2+x, y, 1/2-z'
'1/2+z, x, 1/2-y'
'1/2+y, z, 1/2-x'

loop_
_atom_site_aniso_label
_atom_site_aniso_U_11
_atom_site_aniso_U_22
_atom_site_aniso_U_33
_atom_site_aniso_U_12
_atom_site_aniso_U_13
_atom_site_aniso_U_23
O1 .0286(6) .0286(6) .0286(6) -.0002(7) -.0002(7) -.0002(7)
Be1 .0330(10) .0330(10) .0330(10) -.0020(10) -.0020(10) -.0020(10)
Be2 .033(2) .034(2) .031(2) -.0010(10) .0030(10) .0000(10)
N1 .0320(10) .0320(10) .0460(10) .0014(9) .0050(10) .0010(10)
O11 .0350(10) .0590(10) .0370(10) -.0110(10) -.0030(8) .0054(9)
O12 .0460(10) .0390(10) .0350(10) -.0068(8) -.0018(8) .0048(8)
O13 .0440(10) .0400(10) .0640(10) -.0098(9) .0080(10) .0080(10)
N2 .0410(10) .0350(10) .0350(10) .0060(10) -.0020(10) -.0030(10)
O21 .0440(10) .0340(10) .0440(10) .0043(8) .0116(9) .0027(8)
O22 .0470(10) .0350(10) .0400(10) -.0051(8) .0082(9) -.0027(8)
O23 .0660(10) .0440(10) .0500(10) .0120(10) .0060(10) -.0140(10)

loop_
_atom_site_label
_atom_site_type_symbol
_atom_site_fract_x
_atom_site_fract_y
_atom_site_fract_z
_atom_site_thermal_displace_type
_atom_site_occupancy
O1 O .26680(10) .26680(10) .26680(10) Uani 1.0000
Be1 Be .1997(2) .1997(2) .1997(2) Uani 1.0000
Be2 Be .2383(2) .2534(3) .3780(2) Uani 1.0000
N1 N .1211(2) .1158(2) .3434(2) Uani 1.0000
O11 O .11430(10) .14880(10) .25810(10) Uani 1.0000
O12 O .18090(10) .15560(10) .40060(10) Uani 1.0000
O13 O .07340(10) .04980(10) .3689(2) Uani 1.0000
N2 N .1938(2) .4283(2) .4033(2) Uani 1.0000
O21 O .17340(10) .34040(10) .41870(10) Uani 1.0000
O22 O .24750(10) .44810(10) .33080(10) Uani 1.0000
O23 O .1644(2) .4899(2) .45390(10) Uani 1.0000

loop_
_atom_type_symbol
_atom_type_scat_dispersion_real
_atom_type_scat_dispersion_imag
_atom_type_scat_source
Be 0.0000 0.0000 International_Tables_Vol_IV_Table_2.2B
O 0.0080 0.0060 International_Tables_Vol_IV_Table_2.2B
N 0.0040 0.0030 International_Tables_Vol_IV_Table_2.2B

loop_
_geom_angle_atom_site_label_1
_geom_angle_atom_site_label_2
_geom_angle_atom_site_label_3
_geom_angle_site_symmetry_1
_geom_angle_site_symmetry_3
_geom_angle
_geom_angle_publ_flag
Be1 O1 Be2 . . 110.3(2) yes
Be2 O1 Be2 . 3 108.7(2) yes
O1 Be1 O11 . . 113.0(2) yes
O11 Be1 O11 . 3 105.8(2) yes
O1 Be2 O12 . . 114.1(2) yes
O1 Be2 O21 . . 122.9(2) yes
O12 Be2 O21 . . 106.8(2) yes
O1 Be2 O22 . 2 112.9(2) yes
O12 Be2 O22 . 2 103.6(2) yes
O21 Be2 O22 . 2 105.8(2) yes
Be1 O11 N1 . . 125.1(2) yes
Be2 O12 N1 . . 124.6(2) yes
Be2 O21 N2 . . 122.5(2) yes
Be2 O22 N2 3 . 121.6(2) yes
O11 N1 O12 . . 118.2(2) ?
O11 N1 O13 . . 121.0(2) ?
O12 N1 O13 . . 120.9(2) ?
O21 N2 O22 . . 117.9(2) ?
O21 N2 O23 . . 121.2(2) ?
O22 N2 O23 . . 120.8(2) ?

loop_
_geom_bond_atom_site_label_1
_geom_bond_atom_site_label_2
_geom_bond_site_symmetry_1
_geom_bond_site_symmetry_2
_geom_bond_distance
_geom_bond_publ_flag
O1 Be1 . . 1.629(6) yes
O1 Be2 . . 1.622(3) yes
Be1 O11 . . 1.617(3) yes
Be2 O12 . . 1.621(4) yes
Be2 O21 . . 1.625(4) yes
Be2 O22 . 2 1.631(4) yes
N1 O11 . . 1.286(3) ?
N1 O12 . . 1.288(3) ?
N1 O13 . . 1.197(3) ?
N2 O21 . . 1.284(3) ?
N2 O22 . . 1.295(3) ?
N2 O23 . . 1.192(3) ?
